data_4113466
loop_
_publ_author_name
'Robert J. Wright'
'Andrew D. Phillips'
'Thomas L. Allen'
'William H. Fink'
'Philip P. Power'

_publ_section_title
;
 Synthesis and Characterization of the Monomeric Imides Ar'MNAr'' (M = Ga
 or In; Ar' or Ar'' = Terphenyl Ligands) with Two-Coordinate Gallium and
 Indium
;
_journal_name_full 'Journal of the American Chemical Society'
_journal_page_first 1694
_journal_page_last 1695
_journal_paper_doi 10.1021/ja029422u
_journal_volume 125
_journal_year 2003
_chemical_formula_sum 'C60 H74 N6'
_chemical_formula_weight 879.25
_chemical_name_common tBuJeff*N3
_chemical_name_systematic
; 
 ? 
;
_space_group_IT_number 14
_symmetry_cell_setting monoclinic
_symmetry_space_group_name_Hall '-P 2ybc'
_symmetry_space_group_name_H-M 'P 1 21/c 1'
_atom_sites_solution_hydrogens geom
_atom_sites_solution_primary direct
_atom_sites_solution_secondary difmap
_audit_creation_method SHELXL-97
_cell_angle_alpha 90.00
_cell_angle_beta 95.868(4)
_cell_angle_gamma 90.00
_cell_formula_units_Z 4
_cell_length_a 24.9918(19)
_cell_length_b 6.3325(5)
_cell_length_c 32.709(2)
_cell_measurement_reflns_used 912
_cell_measurement_temperature 91(2)
_cell_measurement_theta_max 61.531
_cell_measurement_theta_min 5.698
_cell_volume 5149.4(6)
_computing_cell_refinement 'Bruker SAINT 6.35A (2002)'
_computing_data_collection 'Bruker SMART 5.054 (2001)'
_computing_data_reduction 'Bruker SAINT 6.35A (2002)'
_computing_molecular_graphics 'SHELXTL 5, XP (Sheldrick, 1994)'
_computing_publication_material 'SHELXL-97 (Sheldrick, 1997)'
_computing_structure_refinement 'SHELXL-97 (Sheldrick, 1997)'
_computing_structure_solution 'SHELXS-97 (Sheldrick, 1990)'
_diffrn_ambient_temperature 90(2)
_diffrn_detector_area_resol_mean 8.3
_diffrn_measured_fraction_theta_full 1.000
_diffrn_measured_fraction_theta_max 1.000
_diffrn_measurement_device_type 'Bruker SMART 1000'
_diffrn_measurement_method \w
_diffrn_radiation_monochromator graphite
_diffrn_radiation_source 'normal-focus sealed tube'
_diffrn_radiation_type MoK\a
_diffrn_radiation_wavelength 0.71073
_diffrn_reflns_av_R_equivalents 0.0761
_diffrn_reflns_av_sigmaI/netI 0.0504
_diffrn_reflns_limit_h_max 29
_diffrn_reflns_limit_h_min -29
_diffrn_reflns_limit_k_max 7
_diffrn_reflns_limit_k_min -7
_diffrn_reflns_limit_l_max 39
_diffrn_reflns_limit_l_min -37
_diffrn_reflns_number 46430
_diffrn_reflns_theta_full 25.25
_diffrn_reflns_theta_max 25.25
_diffrn_reflns_theta_min 1.42
_diffrn_standards_decay_% <0.1
_diffrn_standards_interval_time
; 
frames measured at beginning and end of data collection 
;
_diffrn_standards_number '50 frames remeasured'
_exptl_absorpt_coefficient_mu 0.066
_exptl_absorpt_correction_T_max 0.9772
_exptl_absorpt_correction_T_min 0.9625
_exptl_absorpt_correction_type none
_exptl_crystal_colour yellow
_exptl_crystal_density_diffrn 1.134
_exptl_crystal_description block
_exptl_crystal_F_000 1904
_exptl_crystal_size_max 0.58
_exptl_crystal_size_mid 0.40
_exptl_crystal_size_min 0.35
_refine_diff_density_max 0.590
_refine_diff_density_min -0.463
_refine_diff_density_rms 0.080
_refine_ls_extinction_method none
_refine_ls_goodness_of_fit_ref 1.034
_refine_ls_hydrogen_treatment constr
_refine_ls_matrix_type full
_refine_ls_number_parameters 595
_refine_ls_number_reflns 9338
_refine_ls_number_restraints 0
_refine_ls_restrained_S_all 1.034
_refine_ls_R_factor_all 0.0932
_refine_ls_R_factor_gt 0.0728
_refine_ls_shift/su_max 0.002
_refine_ls_shift/su_mean 0.001
_refine_ls_structure_factor_coef Fsqd
_refine_ls_weighting_details 'calc w=1/[\s^2^(Fo^2^)+(0.1335P)^2^+3.0154P] where P=(Fo^2^+2Fc^2^)/3'
_refine_ls_weighting_scheme calc
_refine_ls_wR_factor_gt 0.2041
_refine_ls_wR_factor_ref 0.2196
_reflns_number_gt 6897
_reflns_number_total 9338
_reflns_threshold_expression I>2/s(I)
_cod_data_source_file ja029422u_s1.cif
_cod_data_source_block adp35
_cod_original_cell_volume 5149.4(7)
_cod_database_code 4113466

loop_
_symmetry_equiv_pos_as_xyz
'x, y, z'
'-x, y+1/2, -z+1/2'
'-x, -y, -z'
'x, -y-1/2, z-1/2'

loop_
_atom_site_label
_atom_site_type_symbol
_atom_site_fract_x
_atom_site_fract_y
_atom_site_fract_z
_atom_site_U_iso_or_equiv
_atom_site_adp_type
_atom_site_occupancy
_atom_site_symmetry_multiplicity
_atom_site_calc_flag
_atom_site_refinement_flags
_atom_site_disorder_assembly
_atom_site_disorder_group
N1 N 0.49116(7) 0.5973(3) 0.40928(7) 0.0178(5) Uani 1 1 d . . .
C1 C 0.44359(9) 0.6783(4) 0.38253(7) 0.0142(5) Uani 1 1 d . . .
C2 C 0.39137(9) 0.6790(4) 0.39440(7) 0.0152(5) Uani 1 1 d . . .
N2 N 0.48515(9) 0.4744(4) 0.43469(7) 0.0279(6) Uani 1 1 d . . .
C3 C 0.35011(9) 0.7589(4) 0.36660(7) 0.0185(5) Uani 1 1 d . . .
H3A H 0.3142 0.7569 0.3738 0.022 Uiso 1 1 calc R . .
N3 N 0.48888(9) 0.3532(4) 0.46097(8) 0.0330(6) Uani 1 1 d . . .
N4 N 0.01276(7) 0.3473(3) 0.08785(6) 0.0163(5) Uani 1 1 d . . .
C4 C 0.36020(10) 0.8408(4) 0.32894(7) 0.0197(5) Uani 1 1 d . . .
H4B H 0.3316 0.8956 0.3106 0.024 Uiso 1 1 calc R . .
C5 C 0.41246(10) 0.8423(4) 0.31808(7) 0.0195(5) Uani 1 1 d . . .
H5A H 0.4195 0.9000 0.2924 0.023 Uiso 1 1 calc R . .
N5 N 0.01838(9) 0.4771(4) 0.06376(7) 0.0298(6) Uani 1 1 d . . .
C6 C 0.45471(9) 0.7601(4) 0.34446(7) 0.0153(5) Uani 1 1 d . . .
N6 N 0.01491(10) 0.6049(4) 0.03840(8) 0.0369(6) Uani 1 1 d . . .
C7 C 0.37767(9) 0.6009(4) 0.43527(7) 0.0156(5) Uani 1 1 d . . .
C8 C 0.39382(9) 0.7159(4) 0.47123(7) 0.0160(5) Uani 1 1 d . . .
C9 C 0.37895(9) 0.6412(4) 0.50878(7) 0.0174(5) Uani 1 1 d . . .
H9A H 0.3901 0.7179 0.5331 0.021 Uiso 1 1 calc R . .
C10 C 0.34852(9) 0.4590(4) 0.51173(7) 0.0175(5) Uani 1 1 d . . .
C11 C 0.33328(9) 0.3489(4) 0.47559(7) 0.0175(5) Uani 1 1 d . . .
H11A H 0.3125 0.2238 0.4769 0.021 Uiso 1 1 calc R . .
C12 C 0.34745(9) 0.4160(4) 0.43749(7) 0.0167(5) Uani 1 1 d . . .
C13 C 0.42733(10) 0.9139(4) 0.47022(8) 0.0197(5) Uani 1 1 d . . .
H13A H 0.4343 0.9711 0.4981 0.029 Uiso 1 1 calc R . .
H13B H 0.4079 1.0188 0.4524 0.029 Uiso 1 1 calc R . .
H13C H 0.4616 0.8802 0.4595 0.029 Uiso 1 1 calc R . .
C14 C 0.33072(10) 0.3795(4) 0.55271(7) 0.0192(5) Uani 1 1 d . . .
C15 C 0.35678(13) 0.5007(5) 0.58957(8) 0.0341(7) Uani 1 1 d . . .
H15A H 0.3477 0.6509 0.5865 0.051 Uiso 0.50 1 calc PR A 1
H15B H 0.3959 0.4834 0.5913 0.051 Uiso 0.50 1 calc PR A 1
H15C H 0.3435 0.4462 0.6147 0.051 Uiso 0.50 1 calc PR A 1
H15D H 0.3744 0.6273 0.5801 0.051 Uiso 0.50 1 d PR A -1
H15E H 0.3835 0.4108 0.6051 0.051 Uiso 0.50 1 d PR A -1
H15F H 0.3292 0.5423 0.6072 0.051 Uiso 0.50 1 d PR A -1
C16 C 0.34624(14) 0.1459(5) 0.55913(9) 0.0365(7) Uani 1 1 d . . .
H16A H 0.3348 0.0965 0.5853 0.055 Uiso 1 1 calc R . .
H16B H 0.3853 0.1307 0.5597 0.055 Uiso 1 1 calc R . .
H16C H 0.3285 0.0615 0.5366 0.055 Uiso 1 1 calc R . .
C17 C 0.26976(11) 0.3962(6) 0.55078(9) 0.0386(8) Uani 1 1 d . . .
H17A H 0.2589 0.5441 0.5467 0.058 Uiso 1 1 calc R . .
H17B H 0.2578 0.3440 0.5765 0.058 Uiso 1 1 calc R . .
H17C H 0.2533 0.3112 0.5278 0.058 Uiso 1 1 calc R . .
C18 C 0.33138(10) 0.2843(4) 0.39969(8) 0.0230(6) Uani 1 1 d . . .
H18A H 0.3103 0.1624 0.4072 0.035 Uiso 1 1 calc R . .
H18B H 0.3637 0.2352 0.3880 0.035 Uiso 1 1 calc R . .
H18C H 0.3096 0.3701 0.3793 0.035 Uiso 1 1 calc R . .
C19 C 0.51062(9) 0.7636(4) 0.33178(7) 0.0154(5) Uani 1 1 d . . .
C20 C 0.54549(9) 0.9287(4) 0.34514(7) 0.0180(5) Uani 1 1 d . . .
C21 C 0.59665(10) 0.9361(4) 0.33156(7) 0.0191(5) Uani 1 1 d . . .
H21A H 0.6197 1.0510 0.3399 0.023 Uiso 1 1 calc R . .
C22 C 0.61515(9) 0.7808(4) 0.30629(7) 0.0177(5) Uani 1 1 d . . .
C23 C 0.57977(9) 0.6162(4) 0.29415(7) 0.0177(5) Uani 1 1 d . . .
H23A H 0.5916 0.5066 0.2774 0.021 Uiso 1 1 calc R . .
C24 C 0.52768(9) 0.6072(4) 0.30576(7) 0.0168(5) Uani 1 1 d . . .
C25 C 0.52874(10) 1.0934(4) 0.37445(8) 0.0245(6) Uani 1 1 d . . .
H25A H 0.4919 1.0645 0.3808 0.037 Uiso 0.50 1 calc PR B 1
H25B H 0.5302 1.2333 0.3618 0.037 Uiso 0.50 1 calc PR B 1
H25C H 0.5532 1.0896 0.3999 0.037 Uiso 0.50 1 calc PR B 1
H25D H 0.5551 1.2084 0.3767 0.037 Uiso 0.50 1 d PR B -1
H25E H 0.5268 1.0299 0.4016 0.037 Uiso 0.50 1 d PR B -1
H25F H 0.4933 1.1493 0.3642 0.037 Uiso 0.50 1 d PR B -1
C26 C 0.67070(10) 0.7909(5) 0.28991(8) 0.0224(6) Uani 1 1 d . . .
C27 C 0.69702(11) 0.5717(5) 0.28949(9) 0.0322(7) Uani 1 1 d . . .
H27A H 0.7322 0.5838 0.2790 0.048 Uiso 1 1 calc R . .
H27B H 0.6740 0.4768 0.2718 0.048 Uiso 1 1 calc R . .
H27C H 0.7016 0.5148 0.3175 0.048 Uiso 1 1 calc R . .
C28 C 0.70930(10) 0.9334(5) 0.31659(9) 0.0311(7) Uani 1 1 d . . .
H28A H 0.6939 1.0753 0.3176 0.047 Uiso 1 1 calc R . .
H28B H 0.7438 0.9409 0.3048 0.047 Uiso 1 1 calc R . .
H28C H 0.7150 0.8753 0.3445 0.047 Uiso 1 1 calc R . .
C29 C 0.66298(11) 0.8756(6) 0.24609(9) 0.0371(8) Uani 1 1 d . . .
H29A H 0.6461 1.0153 0.2460 0.056 Uiso 1 1 calc R . .
H29B H 0.6399 0.7790 0.2288 0.056 Uiso 1 1 calc R . .
H29C H 0.6980 0.8869 0.2353 0.056 Uiso 1 1 calc R . .
C30 C 0.49092(10) 0.4313(4) 0.28921(8) 0.0225(6) Uani 1 1 d . . .
H30A H 0.5103 0.3384 0.2718 0.034 Uiso 0.50 1 calc PR C 1
H30B H 0.4595 0.4914 0.2729 0.034 Uiso 0.50 1 calc PR C 1
H30C H 0.4792 0.3498 0.3121 0.034 Uiso 0.50 1 calc PR C 1
H30D H 0.4577 0.4350 0.3027 0.034 Uiso 0.50 1 d PR C -1
H30E H 0.5089 0.2951 0.2947 0.034 Uiso 0.50 1 d PR C -1
H30F H 0.4823 0.4494 0.2595 0.034 Uiso 0.50 1 d PR C -1
C31 C 0.05965(9) 0.2732(4) 0.11582(7) 0.0138(5) Uani 1 1 d . . .
C32 C 0.11244(9) 0.2744(4) 0.10479(7) 0.0154(5) Uani 1 1 d . . .
C33 C 0.15330(9) 0.1973(4) 0.13323(7) 0.0180(5) Uani 1 1 d . . .
H33A H 0.1894 0.2000 0.1266 0.022 Uiso 1 1 calc R . .
C34 C 0.14232(10) 0.1167(4) 0.17101(7) 0.0212(6) Uani 1 1 d . . .
H34A H 0.1707 0.0656 0.1900 0.025 Uiso 1 1 calc R . .
C35 C 0.08957(10) 0.1115(4) 0.18084(7) 0.0203(6) Uani 1 1 d . . .
H35A H 0.0819 0.0539 0.2064 0.024 Uiso 1 1 calc R . .
C36 C 0.04766(9) 0.1898(4) 0.15357(7) 0.0150(5) Uani 1 1 d . . .
C37 C 0.12687(9) 0.3483(4) 0.06383(7) 0.0155(5) Uani 1 1 d . . .
C38 C 0.11174(9) 0.2318(4) 0.02799(7) 0.0166(5) Uani 1 1 d . . .
C39 C 0.12821(9) 0.3002(4) -0.00920(7) 0.0178(5) Uani 1 1 d . . .
H39A H 0.1176 0.2211 -0.0333 0.021 Uiso 1 1 calc R . .
C40 C 0.15958(9) 0.4798(4) -0.01240(7) 0.0174(5) Uani 1 1 d . . .
C41 C 0.17307(10) 0.5948(4) 0.02341(7) 0.0198(5) Uani 1 1 d . . .
H41A H 0.1935 0.7205 0.0219 0.024 Uiso 1 1 calc R . .
C42 C 0.15765(10) 0.5321(4) 0.06148(7) 0.0187(5) Uani 1 1 d . . .
C43 C 0.07742(10) 0.0355(4) 0.02869(8) 0.0228(6) Uani 1 1 d . . .
H43A H 0.0691 0.0084 0.0569 0.034 Uiso 0.50 1 calc PR D 1
H43B H 0.0970 -0.0852 0.0188 0.034 Uiso 0.50 1 calc PR D 1
H43C H 0.0439 0.0562 0.0108 0.034 Uiso 0.50 1 calc PR D 1
H43D H 0.0782 -0.0412 0.0028 0.034 Uiso 0.50 1 d PR D -1
H43E H 0.0403 0.0756 0.0322 0.034 Uiso 0.50 1 d PR D -1
H43F H 0.0915 -0.0551 0.0516 0.034 Uiso 0.50 1 d PR D -1
C44 C 0.17556(10) 0.5539(4) -0.05422(7) 0.0202(6) Uani 1 1 d . . .
C45 C 0.12739(11) 0.6682(6) -0.07707(9) 0.0354(7) Uani 1 1 d . . .
H45A H 0.1175 0.7891 -0.0607 0.053 Uiso 1 1 calc R . .
H45B H 0.0969 0.5707 -0.0814 0.053 Uiso 1 1 calc R . .
H45C H 0.1370 0.7179 -0.1037 0.053 Uiso 1 1 calc R . .
C46 C 0.19033(12) 0.3627(5) -0.08021(9) 0.0317(7) Uani 1 1 d . . .
H46A H 0.2210 0.2878 -0.0658 0.048 Uiso 1 1 calc R . .
H46B H 0.1999 0.4121 -0.1069 0.048 Uiso 1 1 calc R . .
H46C H 0.1595 0.2669 -0.0844 0.048 Uiso 1 1 calc R . .
C47 C 0.22409(11) 0.7012(5) -0.04946(9) 0.0322(7) Uani 1 1 d . . .
H47A H 0.2159 0.8241 -0.0330 0.048 Uiso 1 1 calc R . .
H47B H 0.2324 0.7482 -0.0766 0.048 Uiso 1 1 calc R . .
H47C H 0.2551 0.6260 -0.0357 0.048 Uiso 1 1 calc R . .
C48 C 0.17329(12) 0.6666(5) 0.09884(8) 0.0291(6) Uani 1 1 d . . .
H48A H 0.1594 0.6026 0.1229 0.044 Uiso 0.50 1 calc PR E 1
H48B H 0.1581 0.8084 0.0944 0.044 Uiso 0.50 1 calc PR E 1
H48C H 0.2126 0.6762 0.1035 0.044 Uiso 0.50 1 calc PR E 1
H48D H 0.1895 0.7984 0.0904 0.044 Uiso 0.50 1 d PR E -1
H48E H 0.1993 0.5899 0.1177 0.044 Uiso 0.50 1 d PR E -1
H48F H 0.1412 0.6987 0.1126 0.044 Uiso 0.50 1 d PR E -1
C49 C -0.00863(9) 0.1763(4) 0.16531(7) 0.0150(5) Uani 1 1 d . . .
C50 C -0.02758(9) 0.3215(4) 0.19257(7) 0.0167(5) Uani 1 1 d . . .
C51 C -0.07901(9) 0.2936(4) 0.20534(7) 0.0179(5) Uani 1 1 d . . .
H51A H -0.0924 0.3954 0.2231 0.021 Uiso 1 1 calc R . .
C52 C -0.11108(9) 0.1202(4) 0.19272(7) 0.0168(5) Uani 1 1 d . . .
C53 C -0.09148(9) -0.0192(4) 0.16509(7) 0.0174(5) Uani 1 1 d . . .
H53A H -0.1131 -0.1362 0.1556 0.021 Uiso 1 1 calc R . .
C54 C -0.04130(9) 0.0062(4) 0.15081(7) 0.0169(5) Uani 1 1 d . . .
C55 C 0.00658(10) 0.5044(4) 0.20962(8) 0.0238(6) Uani 1 1 d . . .
H55A H 0.0411 0.5028 0.1978 0.036 Uiso 0.50 1 calc PR F 1
H55B H 0.0129 0.4916 0.2396 0.036 Uiso 0.50 1 calc PR F 1
H55C H -0.0121 0.6375 0.2025 0.036 Uiso 0.50 1 calc PR F 1
H55E H 0.0248 0.5686 0.1875 0.036 Uiso 0.50 1 d PR F -1
H55D H 0.0335 0.4534 0.2313 0.036 Uiso 0.50 1 d PR F -1
H55F H -0.0164 0.6100 0.2211 0.036 Uiso 0.50 1 d PR F -1
C56 C -0.16666(10) 0.0807(4) 0.20803(8) 0.0210(6) Uani 1 1 d . . .
C57 C -0.17626(12) 0.2202(5) 0.24427(10) 0.0371(8) Uani 1 1 d . . .
H57A H -0.1743 0.3688 0.2362 0.056 Uiso 0.50 1 calc PR G 1
H57B H -0.1487 0.1913 0.2671 0.056 Uiso 0.50 1 calc PR G 1
H57C H -0.2119 0.1905 0.2529 0.056 Uiso 0.50 1 calc PR G 1
H57E H -0.1903 0.3572 0.2342 0.056 Uiso 0.50 1 d PR G -1
H57D H -0.1423 0.2409 0.2616 0.056 Uiso 0.50 1 d PR G -1
H57F H -0.2024 0.1524 0.2604 0.056 Uiso 0.50 1 d PR G -1
C58 C -0.17038(11) -0.1499(5) 0.22185(10) 0.0343(7) Uani 1 1 d . . .
H58A H -0.2057 -0.1751 0.2315 0.051 Uiso 1 1 calc R . .
H58B H -0.1422 -0.1782 0.2442 0.051 Uiso 1 1 calc R . .
H58C H -0.1657 -0.2438 0.1987 0.051 Uiso 1 1 calc R . .
C59 C -0.21024(11) 0.1176(6) 0.17266(9) 0.0369(8) Uani 1 1 d . . .
H59A H -0.2087 0.2644 0.1634 0.055 Uiso 1 1 calc R . .
H59B H -0.2456 0.0896 0.1820 0.055 Uiso 1 1 calc R . .
H59C H -0.2045 0.0225 0.1499 0.055 Uiso 1 1 calc R . .
C60 C -0.02304(10) -0.1474(4) 0.12009(8) 0.0243(6) Uani 1 1 d . . .
H60A H -0.0509 -0.2549 0.1138 0.036 Uiso 1 1 calc R . .
H60B H 0.0104 -0.2155 0.1316 0.036 Uiso 1 1 calc R . .
H60C H -0.0167 -0.0720 0.0949 0.036 Uiso 1 1 calc R . .

loop_
_atom_site_aniso_label
_atom_site_aniso_U_11
_atom_site_aniso_U_22
_atom_site_aniso_U_33
_atom_site_aniso_U_23
_atom_site_aniso_U_13
_atom_site_aniso_U_12
N1 0.0066(9) 0.0215(12) 0.0268(12) -0.0042(10) 0.0092(8) -0.0036(8)
C1 0.0125(11) 0.0156(12) 0.0140(12) -0.0011(9) -0.0009(9) -0.0012(9)
C2 0.0133(11) 0.0178(13) 0.0146(12) -0.0024(10) 0.0025(9) -0.0016(9)
N2 0.0205(12) 0.0316(14) 0.0309(14) -0.0090(13) -0.0005(10) 0.0033(10)
C3 0.0120(11) 0.0252(14) 0.0185(13) -0.0018(11) 0.0022(9) -0.0021(10)
N3 0.0296(13) 0.0373(15) 0.0321(14) 0.0101(12) 0.0026(10) 0.0003(11)
N4 0.0068(9) 0.0167(11) 0.0262(11) -0.0034(10) 0.0058(8) -0.0020(8)
C4 0.0162(12) 0.0277(14) 0.0146(12) 0.0020(11) -0.0008(9) 0.0020(10)
C5 0.0182(12) 0.0277(14) 0.0128(12) 0.0015(10) 0.0026(9) -0.0008(10)
N5 0.0228(12) 0.0361(15) 0.0302(14) -0.0070(13) 0.0012(10) 0.0040(10)
C6 0.0152(11) 0.0175(13) 0.0135(12) -0.0012(10) 0.0036(9) -0.0017(9)
N6 0.0342(14) 0.0407(16) 0.0357(15) 0.0132(13) 0.0032(11) 0.0014(12)
C7 0.0109(11) 0.0221(13) 0.0144(12) 0.0013(10) 0.0036(9) 0.0013(9)
C8 0.0112(11) 0.0201(13) 0.0168(12) 0.0007(10) 0.0025(9) -0.0002(9)
C9 0.0157(12) 0.0221(13) 0.0146(12) -0.0017(10) 0.0022(9) -0.0013(10)
C10 0.0132(11) 0.0232(13) 0.0164(12) 0.0011(10) 0.0024(9) -0.0002(10)
C11 0.0151(11) 0.0196(13) 0.0180(12) 0.0019(10) 0.0029(9) -0.0032(10)
C12 0.0118(11) 0.0217(13) 0.0164(12) -0.0015(10) 0.0008(9) -0.0010(9)
C13 0.0201(12) 0.0222(14) 0.0168(12) -0.0010(10) 0.0024(10) -0.0037(10)
C14 0.0198(12) 0.0225(14) 0.0159(12) 0.0029(10) 0.0048(10) -0.0008(10)
C15 0.0515(19) 0.0337(17) 0.0175(14) 0.0015(12) 0.0061(12) -0.0068(14)
C16 0.058(2) 0.0286(17) 0.0232(15) 0.0056(13) 0.0078(14) 0.0069(14)
C17 0.0231(15) 0.067(2) 0.0275(15) 0.0109(15) 0.0109(12) 0.0018(14)
C18 0.0262(13) 0.0264(15) 0.0166(13) -0.0031(11) 0.0029(10) -0.0085(11)
C19 0.0135(11) 0.0213(13) 0.0116(11) 0.0026(10) 0.0021(9) 0.0004(9)
C20 0.0168(12) 0.0216(13) 0.0155(12) 0.0024(10) 0.0009(9) -0.0009(10)
C21 0.0180(12) 0.0224(14) 0.0164(12) 0.0021(10) -0.0001(9) -0.0048(10)
C22 0.0140(12) 0.0271(14) 0.0117(11) 0.0050(10) 0.0003(9) 0.0007(10)
C23 0.0180(12) 0.0246(14) 0.0114(11) 0.0002(10) 0.0047(9) 0.0018(10)
C24 0.0161(12) 0.0218(13) 0.0129(12) 0.0022(10) 0.0025(9) -0.0013(10)
C25 0.0220(13) 0.0257(15) 0.0263(14) -0.0059(12) 0.0045(11) -0.0038(11)
C26 0.0139(12) 0.0350(16) 0.0186(13) 0.0042(11) 0.0036(10) -0.0004(11)
C27 0.0205(14) 0.0385(18) 0.0387(17) -0.0041(14) 0.0079(12) 0.0055(12)
C28 0.0159(13) 0.0375(17) 0.0406(17) -0.0021(14) 0.0067(12) -0.0047(12)
C29 0.0205(14) 0.066(2) 0.0265(15) 0.0166(15) 0.0094(12) -0.0012(14)
C30 0.0217(13) 0.0270(15) 0.0195(13) -0.0040(11) 0.0052(10) -0.0049(11)
C31 0.0139(11) 0.0138(12) 0.0136(11) -0.0019(9) 0.0006(9) -0.0010(9)
C32 0.0164(12) 0.0170(12) 0.0130(12) 0.0000(10) 0.0026(9) -0.0032(9)
C33 0.0105(11) 0.0249(14) 0.0189(13) -0.0001(11) 0.0022(9) -0.0007(10)
C34 0.0160(12) 0.0330(15) 0.0138(12) 0.0022(11) -0.0015(9) 0.0012(11)
C35 0.0179(12) 0.0280(15) 0.0151(12) 0.0033(11) 0.0029(10) -0.0015(10)
C36 0.0163(12) 0.0160(12) 0.0130(11) -0.0012(10) 0.0031(9) -0.0014(9)
C37 0.0119(11) 0.0206(13) 0.0145(12) 0.0008(10) 0.0034(9) 0.0009(9)
C38 0.0126(11) 0.0207(13) 0.0165(12) 0.0020(10) 0.0011(9) -0.0005(9)
C39 0.0161(12) 0.0226(13) 0.0145(12) -0.0013(10) 0.0013(9) -0.0023(10)
C40 0.0130(11) 0.0241(14) 0.0150(12) 0.0039(10) 0.0016(9) 0.0003(10)
C41 0.0195(12) 0.0220(14) 0.0183(13) 0.0019(10) 0.0036(10) -0.0061(10)
C42 0.0175(12) 0.0223(14) 0.0165(12) 0.0002(10) 0.0032(9) -0.0021(10)
C43 0.0270(14) 0.0241(14) 0.0175(13) -0.0012(11) 0.0039(10) -0.0081(11)
C44 0.0181(12) 0.0303(15) 0.0127(12) 0.0029(11) 0.0044(9) -0.0023(11)
C45 0.0300(15) 0.053(2) 0.0238(15) 0.0141(14) 0.0046(12) 0.0096(14)
C46 0.0319(15) 0.0410(18) 0.0239(15) -0.0006(13) 0.0105(12) -0.0039(13)
C47 0.0303(15) 0.0453(19) 0.0225(14) 0.0065(13) 0.0093(12) -0.0136(13)
C48 0.0384(16) 0.0289(16) 0.0206(14) -0.0037(12) 0.0053(12) -0.0150(12)
C49 0.0134(11) 0.0191(13) 0.0130(11) 0.0040(10) 0.0030(9) 0.0008(9)
C50 0.0168(12) 0.0195(13) 0.0136(12) 0.0021(10) 0.0014(9) -0.0009(10)
C51 0.0184(12) 0.0231(13) 0.0125(12) 0.0001(10) 0.0030(9) 0.0019(10)
C52 0.0140(11) 0.0258(14) 0.0106(11) 0.0040(10) 0.0010(9) -0.0004(10)
C53 0.0145(12) 0.0211(13) 0.0163(12) 0.0000(10) 0.0005(9) -0.0040(10)
C54 0.0173(12) 0.0191(13) 0.0143(12) 0.0008(10) 0.0008(9) -0.0014(10)
C55 0.0228(13) 0.0247(15) 0.0243(14) -0.0053(11) 0.0043(11) -0.0029(11)
C56 0.0147(12) 0.0316(15) 0.0170(12) 0.0024(11) 0.0032(9) -0.0008(10)
C57 0.0319(16) 0.0430(19) 0.0401(18) -0.0105(15) 0.0213(13) -0.0084(14)
C58 0.0250(14) 0.0354(17) 0.0446(18) 0.0108(14) 0.0135(13) -0.0001(12)
C59 0.0173(13) 0.060(2) 0.0339(16) 0.0087(15) 0.0044(12) 0.0018(13)
C60 0.0222(13) 0.0261(15) 0.0259(14) -0.0069(12) 0.0081(11) -0.0049(11)

loop_
_atom_type_symbol
_atom_type_description
_atom_type_scat_dispersion_real
_atom_type_scat_dispersion_imag
_atom_type_scat_source
C C 0.0033 0.0016 'International Tables Vol C Tables 4.2.6.8 and 6.1.1.4'
H H 0.0000 0.0000 'International Tables Vol C Tables 4.2.6.8 and 6.1.1.4'
N N 0.0061 0.0033 'International Tables Vol C Tables 4.2.6.8 and 6.1.1.4'

loop_
_geom_angle_atom_site_label_1
_geom_angle_atom_site_label_2
_geom_angle_atom_site_label_3
_geom_angle
N2 N1 C1 119.8(2)
C2 C1 C6 121.4(2)
C2 C1 N1 123.2(2)
C6 C1 N1 115.40(19)
C3 C2 C1 117.9(2)
C3 C2 C7 118.7(2)
C1 C2 C7 123.5(2)
N3 N2 N1 168.0(3)
C4 C3 C2 121.7(2)
N5 N4 C31 120.0(2)
C3 C4 C5 119.5(2)
C4 C5 C6 120.8(2)
N6 N5 N4 168.7(3)
C5 C6 C1 118.7(2)
C5 C6 C19 119.5(2)
C1 C6 C19 121.8(2)
C12 C7 C8 120.0(2)
C12 C7 C2 119.8(2)
C8 C7 C2 120.2(2)
C9 C8 C7 118.6(2)
C9 C8 C13 119.8(2)
C7 C8 C13 121.6(2)
C10 C9 C8 122.5(2)
C9 C10 C11 117.4(2)
C9 C10 C14 122.7(2)
C11 C10 C14 119.8(2)
C10 C11 C12 122.2(2)
C11 C12 C7 119.2(2)
C11 C12 C18 119.4(2)
C7 C12 C18 121.3(2)
C15 C14 C17 110.1(2)
C15 C14 C16 107.2(2)
C17 C14 C16 108.0(2)
C15 C14 C10 112.8(2)
C17 C14 C10 108.6(2)
C16 C14 C10 110.0(2)
C24 C19 C20 119.9(2)
C24 C19 C6 120.5(2)
C20 C19 C6 119.5(2)
C21 C20 C19 119.1(2)
C21 C20 C25 120.2(2)
C19 C20 C25 120.7(2)
C22 C21 C20 122.4(2)
C21 C22 C23 117.1(2)
C21 C22 C26 122.9(2)
C23 C22 C26 119.9(2)
C24 C23 C22 122.3(2)
C23 C24 C19 119.2(2)
C23 C24 C30 118.9(2)
C19 C24 C30 121.9(2)
C29 C26 C28 110.0(2)
C29 C26 C27 108.8(2)
C28 C26 C27 107.0(2)
C29 C26 C22 108.1(2)
C28 C26 C22 111.4(2)
C27 C26 C22 111.6(2)
C32 C31 C36 121.3(2)
C32 C31 N4 122.9(2)
C36 C31 N4 115.74(19)
C33 C32 C31 118.0(2)
C33 C32 C37 118.6(2)
C31 C32 C37 123.4(2)
C34 C33 C32 121.5(2)
C35 C34 C33 119.5(2)
C34 C35 C36 120.8(2)
C35 C36 C31 118.8(2)
C35 C36 C49 118.6(2)
C31 C36 C49 122.5(2)
C42 C37 C38 119.5(2)
C42 C37 C32 119.5(2)
C38 C37 C32 120.9(2)
C39 C38 C37 119.2(2)
C39 C38 C43 119.2(2)
C37 C38 C43 121.6(2)
C40 C39 C38 122.6(2)
C41 C40 C39 117.0(2)
C41 C40 C44 121.8(2)
C39 C40 C44 121.1(2)
C40 C41 C42 122.4(2)
C41 C42 C37 119.2(2)
C41 C42 C48 119.3(2)
C37 C42 C48 121.5(2)
C47 C44 C45 109.7(2)
C47 C44 C40 111.8(2)
C45 C44 C40 108.4(2)
C47 C44 C46 107.7(2)
C45 C44 C46 108.8(2)
C40 C44 C46 110.4(2)
C50 C49 C54 119.8(2)
C50 C49 C36 121.0(2)
C54 C49 C36 119.1(2)
C49 C50 C51 119.2(2)
C49 C50 C55 121.6(2)
C51 C50 C55 119.1(2)
C52 C51 C50 121.8(2)
C53 C52 C51 117.5(2)
C53 C52 C56 119.8(2)
C51 C52 C56 122.7(2)
C52 C53 C54 122.3(2)
C53 C54 C49 119.2(2)
C53 C54 C60 119.7(2)
C49 C54 C60 121.1(2)
C57 C56 C59 110.2(2)
C57 C56 C58 107.7(2)
C59 C56 C58 108.0(2)
C57 C56 C52 112.2(2)
C59 C56 C52 109.0(2)
C58 C56 C52 109.5(2)

loop_
_geom_bond_atom_site_label_1
_geom_bond_atom_site_label_2
_geom_bond_distance
N1 N2 1.160(3)
N1 C1 1.493(3)
C1 C2 1.399(3)
C1 C6 1.402(3)
C2 C3 1.398(3)
C2 C7 1.498(3)
N2 N3 1.149(3)
C3 C4 1.383(3)
N4 N5 1.157(3)
N4 C31 1.487(3)
C4 C5 1.388(3)
C5 C6 1.394(3)
N5 N6 1.156(4)
C6 C19 1.498(3)
C7 C12 1.399(3)
C7 C8 1.407(3)
C8 C9 1.401(3)
C8 C13 1.510(3)
C9 C10 1.391(4)
C10 C11 1.391(3)
C10 C14 1.539(3)
C11 C12 1.396(3)
C12 C18 1.511(3)
C14 C15 1.519(4)
C14 C17 1.522(4)
C14 C16 1.539(4)
C19 C24 1.401(3)
C19 C20 1.402(3)
C20 C21 1.396(3)
C20 C25 1.505(4)
C21 C22 1.394(4)
C22 C23 1.398(4)
C22 C26 1.540(3)
C23 C24 1.394(3)
C24 C30 1.509(3)
C26 C29 1.524(4)
C26 C28 1.528(4)
C26 C27 1.537(4)
C31 C32 1.403(3)
C31 C36 1.403(3)
C32 C33 1.397(3)
C32 C37 1.498(3)
C33 C34 1.390(3)
C34 C35 1.389(3)
C35 C36 1.396(3)
C36 C49 1.498(3)
C37 C42 1.402(3)
C37 C38 1.404(3)
C38 C39 1.393(3)
C38 C43 1.511(3)
C39 C40 1.391(4)
C40 C41 1.391(3)
C40 C44 1.537(3)
C41 C42 1.398(3)
C42 C48 1.508(4)
C44 C47 1.526(4)
C44 C45 1.532(4)
C44 C46 1.546(4)
C49 C50 1.397(3)
C49 C54 1.404(3)
C50 C51 1.403(3)
C50 C55 1.512(4)
C51 C52 1.397(4)
C52 C53 1.388(3)
C52 C56 1.544(3)
C53 C54 1.391(3)
C54 C60 1.503(3)
C56 C57 1.517(4)
C56 C59 1.524(4)
C56 C58 1.534(4)
